data_4510386
loop_
_publ_author_name
'Rossi, Patrizia'
'Macedi, Eleonora'
'Paoli, Paola'
'Bernazzani, Luca'
'Carignani, Elisa'
'Borsacchi, Silvia'
'Geppi, Marco'

_publ_section_title
;
 Solid--Solid Transition between Hydrated Racemic Compound and Anhydrous
 Conglomerate in Na-Ibuprofen: A Combined X-ray Diffraction, Solid-State
 NMR, Calorimetric, and Computational Study
;
_journal_issue 5
_journal_name_full 'Crystal Growth &amp; Design'
_journal_page_first 2441
_journal_paper_doi 10.1021/cg500161e
_journal_volume 14
_journal_year 2014
_chemical_formula_moiety '(C13 H17 O2)-, Na +, (H2 O) 2'
_chemical_formula_sum 'C13 H21 Na O4'
_chemical_formula_weight 264.29
_chemical_name_systematic
;
 ?
;
_space_group_IT_number 2
_symmetry_cell_setting triclinic
_symmetry_space_group_name_Hall '-P 1'
_symmetry_space_group_name_H-M 'P -1'
_atom_sites_solution_hydrogens geom
_atom_sites_solution_primary direct
_atom_sites_solution_secondary difmap
_audit_creation_method SHELXL-97
_cell_angle_alpha 83.000(7)
_cell_angle_beta 89.351(7)
_cell_angle_gamma 63.032(9)
_cell_formula_units_Z 2
_cell_length_a 5.7227(5)
_cell_length_b 5.9955(5)
_cell_length_c 23.661(2)
_cell_measurement_reflns_used 1484
_cell_measurement_temperature 120
_cell_measurement_theta_max 25.7332
_cell_measurement_theta_min 4.1155
_cell_volume 717.26(12)
_computing_cell_refinement
;
CrysAlisPro, Agilent Technologies,
Version 1.171.35.19 (release 27-10-2011 CrysAlis171 .NET)
(compiled Oct 27 2011,15:02:11)
;
_computing_data_collection
;
CrysAlisPro, Agilent Technologies,
Version 1.171.35.19 (release 27-10-2011 CrysAlis171 .NET)
(compiled Oct 27 2011,15:02:11)
;
_computing_data_reduction
;
CrysAlisPro, Agilent Technologies,
Version 1.171.35.19 (release 27-10-2011 CrysAlis171 .NET)
(compiled Oct 27 2011,15:02:11)
;
_computing_molecular_graphics 'ORTEP-3 (Farruggia, 1997)'
_computing_publication_material 'PARST97 (Nardelli, 1995)'
_computing_structure_refinement 'SHELXL-97 (Sheldrick, 1997)'
_computing_structure_solution 'SIR97 (Altomare, 1999)'
_diffrn_ambient_temperature 120
_diffrn_detector_area_resol_mean 16.4547
_diffrn_measured_fraction_theta_full 0.923
_diffrn_measured_fraction_theta_max 0.859
_diffrn_measurement_device_type 'Xcalibur, Sapphire3'
_diffrn_radiation_monochromator graphite
_diffrn_radiation_source 'Enhance (Mo) X-ray Source'
_diffrn_radiation_type MoK\a
_diffrn_radiation_wavelength 0.71073
_diffrn_reflns_av_R_equivalents 0.0921
_diffrn_reflns_av_sigmaI/netI 0.1204
_diffrn_reflns_limit_h_max 6
_diffrn_reflns_limit_h_min -6
_diffrn_reflns_limit_k_max 6
_diffrn_reflns_limit_k_min -7
_diffrn_reflns_limit_l_max 28
_diffrn_reflns_limit_l_min -28
_diffrn_reflns_number 6720
_diffrn_reflns_theta_full 25.00
_diffrn_reflns_theta_max 25.79
_diffrn_reflns_theta_min 4.12
_exptl_absorpt_coefficient_mu 0.114
_exptl_absorpt_correction_T_max 1.00000
_exptl_absorpt_correction_T_min 0.81430
_exptl_absorpt_correction_type multi-scan
_exptl_absorpt_process_details
;
CrysAlisPro, Agilent Technologies,
Version 1.171.35.19 (release 27-10-2011 CrysAlis171 .NET)
(compiled Oct 27 2011,15:02:11)
Empirical absorption correction using spherical harmonics,
 implemented in SCALE3 ABSPACK scaling algorithm.
;
_exptl_crystal_density_diffrn 1.224
_exptl_crystal_density_method 'not measured'
_exptl_crystal_F_000 284
_exptl_crystal_size_max 0.28
_exptl_crystal_size_mid 0.14
_exptl_crystal_size_min 0.13
_refine_diff_density_max 0.817
_refine_diff_density_min -0.340
_refine_diff_density_rms 0.076
_refine_ls_extinction_method none
_refine_ls_goodness_of_fit_ref 1.076
_refine_ls_hydrogen_treatment mixed
_refine_ls_matrix_type full
_refine_ls_number_parameters 184
_refine_ls_number_reflns 2357
_refine_ls_number_restraints 15
_refine_ls_restrained_S_all 1.074
_refine_ls_R_factor_all 0.1341
_refine_ls_R_factor_gt 0.0847
_refine_ls_shift/su_max 0.000
_refine_ls_shift/su_mean 0.000
_refine_ls_structure_factor_coef Fsqd
_refine_ls_weighting_details 'calc w=1/[\s^2^(Fo^2^)+(0.0829P)^2^+0.8878P] where P=(Fo^2^+2Fc^2^)/3'
_refine_ls_weighting_scheme calc
_refine_ls_wR_factor_gt 0.1979
_refine_ls_wR_factor_ref 0.2236
_reflns_number_gt 1452
_reflns_number_total 2357
_reflns_threshold_expression >2\s(I)
_cod_data_source_file cg500161e_si_001.cif
_cod_data_source_block RS-H120
_cod_depositor_comments 'Adding full bibliography for 4510385--4510388.cif.'
_cod_original_cell_volume 717.25(11)
_cod_original_sg_symbol_H-M P-1
_cod_database_code 4510386

loop_
_symmetry_equiv_pos_as_xyz
'x, y, z'
'-x, -y, -z'

loop_
_atom_site_label
_atom_site_type_symbol
_atom_site_fract_x
_atom_site_fract_y
_atom_site_fract_z
_atom_site_U_iso_or_equiv
_atom_site_adp_type
_atom_site_occupancy
_atom_site_symmetry_multiplicity
_atom_site_calc_flag
_atom_site_refinement_flags
_atom_site_disorder_assembly
_atom_site_disorder_group
O1W O 1.2495(6) -0.2245(6) 0.04192(16) 0.0320(9) Uani 1 1 d D . .
H1WB H 1.288(8) -0.379(4) 0.048(2) 0.038 Uiso 1 1 d D . .
H1WA H 1.394(6) -0.224(8) 0.046(2) 0.038 Uiso 1 1 d D . .
O2W O 0.7457(6) -0.2656(6) 0.03337(15) 0.0282(9) Uani 1 1 d D . .
H2WA H 0.823(9) -0.412(5) 0.0497(15) 0.034 Uiso 1 1 d D . .
H2WB H 0.751(10) -0.278(8) -0.0025(8) 0.034 Uiso 1 1 d D . .
Na1 Na 0.8197(3) 0.0683(3) 0.05795(8) 0.0288(6) Uani 1 1 d . . .
O3 O -0.0089(6) 0.2916(5) 0.10035(15) 0.0289(9) Uani 1 1 d . . .
O4 O 0.3799(6) 0.2736(5) 0.08126(15) 0.0292(9) Uani 1 1 d . . .
C1 C 0.2332(9) 0.2156(8) 0.1131(2) 0.0264(12) Uani 1 1 d . . .
C2 C 0.3389(9) 0.0519(9) 0.1702(2) 0.0308(13) Uani 1 1 d . . .
H2 H 0.2548 -0.0629 0.1759 0.037 Uiso 1 1 calc R . .
C3 C 0.6341(9) -0.1125(9) 0.1732(2) 0.0391(14) Uani 1 1 d . . .
H3A H 0.6897 -0.2129 0.2109 0.059 Uiso 1 1 calc R . .
H3B H 0.7223 -0.0052 0.1669 0.059 Uiso 1 1 calc R . .
H3C H 0.6810 -0.2255 0.1438 0.059 Uiso 1 1 calc R . .
C4 C 0.2550(9) 0.2191(9) 0.2174(2) 0.0308(12) Uani 1 1 d . . .
C5 C 0.3616(10) 0.3811(9) 0.2248(2) 0.0344(13) Uani 1 1 d . . .
H5 H 0.4872 0.3904 0.1992 0.041 Uiso 1 1 calc R . .
C6 C 0.2883(10) 0.5294(9) 0.2686(2) 0.0365(13) Uani 1 1 d . . .
H6 H 0.3643 0.6386 0.2727 0.044 Uiso 1 1 calc R . .
C7 C 0.1044(10) 0.5204(9) 0.3068(2) 0.0350(13) Uani 1 1 d . A .
C8 C -0.0047(10) 0.3626(9) 0.2984(2) 0.0376(14) Uani 1 1 d . . .
H8 H -0.1329 0.3554 0.3234 0.045 Uiso 1 1 calc R . .
C9 C 0.0675(10) 0.2147(9) 0.2546(2) 0.0333(13) Uani 1 1 d . . .
H9 H -0.0121 0.1089 0.2499 0.040 Uiso 1 1 calc R . .
C10 C 0.0265(12) 0.6811(10) 0.3548(3) 0.0464(15) Uani 1 1 d . . .
H10A H -0.0831 0.8593 0.3385 0.056 Uiso 0.573(14) 1 calc PR A 1
H10B H -0.0831 0.6295 0.3804 0.056 Uiso 0.573(14) 1 calc PR A 1
H10C H -0.1671 0.7802 0.3534 0.056 Uiso 0.30(4) 1 calc PR B 2
H10D H 0.1015 0.8016 0.3493 0.056 Uiso 0.30(4) 1 calc PR B 2
H10E H 0.0524 0.8318 0.3423 0.056 Uiso 0.13(4) 1 calc PR C 3
H10F H -0.1643 0.7415 0.3590 0.056 Uiso 0.13(4) 1 calc PR C 3
C12 C 0.4185(17) 0.3962(16) 0.4179(3) 0.102(3) Uani 1 1 d D . .
H12A H 0.5629 0.3897 0.4410 0.153 Uiso 0.573(14) 1 calc PR A 1
H12B H 0.4902 0.2837 0.3886 0.153 Uiso 0.573(14) 1 calc PR A 1
H12C H 0.3094 0.3420 0.4423 0.153 Uiso 0.573(14) 1 calc PR A 1
H12D H 0.4834 0.2751 0.3902 0.153 Uiso 0.30(4) 1 calc PR B 2
H12E H 0.4882 0.3081 0.4562 0.153 Uiso 0.30(4) 1 calc PR B 2
H12F H 0.4761 0.5266 0.4083 0.153 Uiso 0.30(4) 1 calc PR B 2
H12G H 0.4506 0.3504 0.4592 0.153 Uiso 0.13(4) 1 calc PR C 3
H12H H 0.5347 0.4667 0.4028 0.153 Uiso 0.13(4) 1 calc PR C 3
H12I H 0.4534 0.2455 0.4001 0.153 Uiso 0.13(4) 1 calc PR C 3
C11A C 0.252(2) 0.6657(19) 0.3894(5) 0.057(4) Uiso 0.573(14) 1 d PD A 1
H11A H 0.3639 0.7161 0.3634 0.069 Uiso 0.573(14) 1 calc PR A 1
C13A C 0.148(3) 0.849(3) 0.4339(6) 0.072(4) Uiso 0.573(14) 1 d PD A 1
H13A H 0.2961 0.8420 0.4559 0.108 Uiso 0.573(14) 1 calc PR A 1
H13B H 0.0380 0.8018 0.4597 0.108 Uiso 0.573(14) 1 calc PR A 1
H13C H 0.0436 1.0211 0.4146 0.108 Uiso 0.573(14) 1 calc PR A 1
C11B C 0.125(3) 0.517(6) 0.4162(12) 0.047(8) Uiso 0.30(4) 1 d PDU A 2
H11B H 0.0614 0.3853 0.4218 0.056 Uiso 0.30(4) 1 calc PR B 2
C13B C 0.016(6) 0.699(5) 0.4609(9) 0.046(8) Uiso 0.30(4) 1 d PDU A 2
H13D H -0.1536 0.8394 0.4466 0.070 Uiso 0.30(4) 1 calc PR B 2
H13E H 0.1393 0.7648 0.4685 0.070 Uiso 0.30(4) 1 calc PR B 2
H13F H -0.0080 0.6094 0.4963 0.070 Uiso 0.30(4) 1 calc PR B 2
C11C C 0.140(6) 0.587(11) 0.405(2) 0.037(16) Uiso 0.13(4) 1 d PDU A 3
H11C H 0.0497 0.4835 0.4184 0.045 Uiso 0.13(4) 1 calc PR C 3
C13C C 0.087(14) 0.748(11) 0.454(2) 0.041(17) Uiso 0.13(4) 1 d PDU A 3
H13G H -0.0920 0.8859 0.4488 0.061 Uiso 0.13(4) 1 calc PR C 3
H13H H 0.2124 0.8171 0.4537 0.061 Uiso 0.13(4) 1 calc PR C 3
H13I H 0.1067 0.6419 0.4902 0.061 Uiso 0.13(4) 1 calc PR C 3

loop_
_atom_site_aniso_label
_atom_site_aniso_U_11
_atom_site_aniso_U_22
_atom_site_aniso_U_33
_atom_site_aniso_U_23
_atom_site_aniso_U_13
_atom_site_aniso_U_12
O1W 0.0102(16) 0.0202(17) 0.069(3) -0.0090(17) 0.0080(16) -0.0095(14)
O2W 0.0210(18) 0.0171(16) 0.045(2) -0.0059(15) 0.0042(17) -0.0068(14)
Na1 0.0134(9) 0.0200(10) 0.0548(14) -0.0109(9) 0.0043(8) -0.0079(8)
O3 0.0168(18) 0.0172(16) 0.053(2) -0.0070(15) 0.0019(15) -0.0074(14)
O4 0.0172(17) 0.0194(16) 0.050(2) -0.0080(15) 0.0063(16) -0.0068(14)
C1 0.022(3) 0.016(2) 0.044(3) -0.010(2) 0.005(2) -0.010(2)
C2 0.025(3) 0.023(3) 0.042(3) -0.004(2) 0.003(2) -0.009(2)
C3 0.025(3) 0.030(3) 0.050(4) -0.002(3) -0.003(3) -0.002(2)
C4 0.026(3) 0.023(3) 0.041(3) -0.005(2) 0.001(2) -0.009(2)
C5 0.025(3) 0.030(3) 0.045(4) -0.009(2) 0.006(2) -0.010(2)
C6 0.034(3) 0.032(3) 0.046(4) -0.008(3) -0.001(3) -0.016(2)
C7 0.032(3) 0.028(3) 0.039(3) -0.006(2) 0.004(3) -0.007(2)
C8 0.027(3) 0.037(3) 0.044(4) -0.005(3) 0.005(2) -0.011(2)
C9 0.029(3) 0.029(3) 0.043(3) -0.005(2) 0.000(3) -0.014(2)
C10 0.045(4) 0.038(3) 0.047(4) -0.010(3) 0.002(3) -0.010(3)
C12 0.105(7) 0.097(6) 0.061(5) -0.023(5) -0.015(5) -0.005(5)

loop_
_atom_type_symbol
_atom_type_description
_atom_type_scat_dispersion_real
_atom_type_scat_dispersion_imag
_atom_type_scat_source
C C 0.0033 0.0016 'International Tables Vol C Tables 4.2.6.8 and 6.1.1.4'
H H 0.0000 0.0000 'International Tables Vol C Tables 4.2.6.8 and 6.1.1.4'
O O 0.0106 0.0060 'International Tables Vol C Tables 4.2.6.8 and 6.1.1.4'
Na Na 0.0362 0.0249 'International Tables Vol C Tables 4.2.6.8 and 6.1.1.4'

loop_
_geom_angle_atom_site_label_1
_geom_angle_atom_site_label_2
_geom_angle_atom_site_label_3
_geom_angle
_geom_angle_site_symmetry_1
_geom_angle_site_symmetry_3
Na1 O1W Na1 90.36(13) . 2_755
O3 Na1 O4 101.01(12) 1_655 .
O3 Na1 O1W 88.52(13) 1_655 .
O4 Na1 O1W 166.28(13) . .
O3 Na1 O2W 162.12(14) 1_655 .
O4 Na1 O2W 88.74(12) . .
O1W Na1 O2W 79.60(12) . .
O3 Na1 O1W 107.15(13) 1_655 2_755
O4 Na1 O1W 96.85(13) . 2_755
O1W Na1 O1W 89.64(13) . 2_755
O2W Na1 O1W 86.26(13) . 2_755
O3 Na1 Na1 101.08(11) 1_655 2_755
O4 Na1 Na1 139.61(13) . 2_755
O1W Na1 Na1 45.49(10) . 2_755
O2W Na1 Na1 80.08(10) . 2_755
O1W Na1 Na1 44.15(8) 2_755 2_755
C1 O3 Na1 125.5(3) . 1_455
C1 O4 Na1 135.3(3) . .
O4 C1 O3 122.9(5) . .
O4 C1 C2 120.7(4) . .
O3 C1 C2 116.5(4) . .
C3 C2 C1 113.5(4) . .
C3 C2 C4 111.4(4) . .
C1 C2 C4 109.1(4) . .
C9 C4 C5 117.9(5) . .
C9 C4 C2 120.7(4) . .
C5 C4 C2 121.5(4) . .
C6 C5 C4 121.2(5) . .
C5 C6 C7 120.9(5) . .
C8 C7 C6 117.4(5) . .
C8 C7 C10 121.8(5) . .
C6 C7 C10 120.7(5) . .
C7 C8 C9 121.8(5) . .
C8 C9 C4 120.7(5) . .
C11C C10 C11A 41(4) . .
C11C C10 C7 120.0(17) . .
C11A C10 C7 114.6(6) . .
C11C C10 C11B 16(3) . .
C11A C10 C11B 56.7(11) . .
C7 C10 C11B 112.5(9) . .
C11C C12 C11B 20(3) . .
C11C C12 C11A 39(3) . .
C11B C12 C11A 58.4(15) . .
C10 C11A C12 110.4(9) . .
C10 C11A C13A 109.6(9) . .
C12 C11A C13A 110.9(9) . .
C12 C11B C13B 111.0(16) . .
C12 C11B C10 106.3(18) . .
C13B C11B C10 107.3(18) . .
C10 C11C C12 126(4) . .
C10 C11C C13C 122(3) . .
C12 C11C C13C 102(3) . .

loop_
_geom_bond_atom_site_label_1
_geom_bond_atom_site_label_2
_geom_bond_distance
_geom_bond_site_symmetry_2
O1W Na1 2.345(3) .
O1W Na1 2.401(4) 2_755
O2W Na1 2.363(4) .
Na1 O3 2.302(4) 1_655
Na1 O4 2.341(3) .
Na1 O1W 2.401(4) 2_755
Na1 Na1 3.367(4) 2_755
O3 C1 1.274(5) .
O3 Na1 2.302(4) 1_455
O4 C1 1.257(5) .
C1 C2 1.520(7) .
C2 C3 1.518(7) .
C2 C4 1.520(7) .
C4 C9 1.387(7) .
C4 C5 1.388(7) .
C5 C6 1.385(7) .
C6 C7 1.395(7) .
C7 C8 1.382(7) .
C7 C10 1.510(7) .
C8 C9 1.383(7) .
C10 C11C 1.29(5) .
C10 C11A 1.498(14) .
C10 C11B 1.60(3) .
C12 C11C 1.487(18) .
C12 C11B 1.499(15) .
C12 C11A 1.525(12) .
C11A C13A 1.532(13) .
C11B C13B 1.534(17) .
C11C C13C 1.534(19) .
